data_4107961
loop_
_publ_author_name
'Chao Wang'
'Jon A. Tunge'

_publ_contact_author
; 
   Prof. Tunge, Jon 
   Department of Chemistry -- University of Kansas
   Malott Hall
   1251 Wescoe Hall Dr, Rm 2010 
   Lawrence, KS  66045-7582  USA 
;
_publ_contact_author_email tunge@ku.edu
_publ_contact_author_fax 1(785)8645396
_publ_contact_author_phone 1(785)8644136
_publ_section_title
;
 Asymmetric Cycloadditions of Palladium-Polarized Aza-o-xylylenes
;
_journal_name_full 'Journal of the American Chemical Society'
_journal_page_first 8118
_journal_page_last 8119
_journal_paper_doi 10.1021/ja801742h
_journal_volume 130
_journal_year 2008
_chemical_formula_sum 'C26 H21 N3 O2 S'
_chemical_formula_weight 439.52
_chemical_name_systematic
; 
 ? 
;
_space_group_IT_number 19
_symmetry_cell_setting orthorhombic
_symmetry_space_group_name_Hall 'P 2ac 2ab'
_symmetry_space_group_name_H-M 'P 21 21 21'
_atom_sites_solution_hydrogens geom
_atom_sites_solution_primary direct
_atom_sites_solution_secondary difmap
_audit_creation_method SHELXL-97
_cell_angle_alpha 90.00
_cell_angle_beta 90.00
_cell_angle_gamma 90.00
_cell_formula_units_Z 4
_cell_length_a 10.2147(9)
_cell_length_b 13.9642(12)
_cell_length_c 15.8484(14)
_cell_measurement_reflns_used 5779
_cell_measurement_temperature 100(2)
_cell_measurement_theta_max 27.54
_cell_measurement_theta_min 2.47
_cell_volume 2260.6(3)
_computing_cell_refinement 'Bruker SAINT'
_computing_data_collection 'Bruker SMART'
_computing_data_reduction 'Bruker SAINT'
_computing_molecular_graphics 'Bruker SHELXTL'
_computing_publication_material 'Bruker SHELXTL'
_computing_structure_refinement 'Bruker SHELXTL'
_computing_structure_solution 'Bruker SHELXTL'
_diffrn_ambient_temperature 100(2)
_diffrn_measured_fraction_theta_full 0.998
_diffrn_measured_fraction_theta_max 0.998
_diffrn_measurement_device_type 'Bruker SMART APEX CCD area detector'
_diffrn_measurement_method 'phi and omega scans'
_diffrn_radiation_monochromator graphite
_diffrn_radiation_source 'fine-focus sealed tube'
_diffrn_radiation_type MoK\a
_diffrn_radiation_wavelength 0.71073
_diffrn_reflns_av_R_equivalents 0.0676
_diffrn_reflns_av_sigmaI/netI 0.0654
_diffrn_reflns_limit_h_max 14
_diffrn_reflns_limit_h_min -14
_diffrn_reflns_limit_k_max 19
_diffrn_reflns_limit_k_min -19
_diffrn_reflns_limit_l_max 22
_diffrn_reflns_limit_l_min -21
_diffrn_reflns_number 28027
_diffrn_reflns_theta_full 30.57
_diffrn_reflns_theta_max 30.57
_diffrn_reflns_theta_min 2.47
_diffrn_standards_decay_% 0.00
_exptl_absorpt_coefficient_mu 0.171
_exptl_absorpt_correction_T_max 1.000
_exptl_absorpt_correction_T_min 0.863
_exptl_absorpt_correction_type multi-scan
_exptl_crystal_colour Colorless
_exptl_crystal_density_diffrn 1.291
_exptl_crystal_description 'Triangular plate'
_exptl_crystal_F_000 920
_exptl_crystal_size_max 0.38
_exptl_crystal_size_mid 0.30
_exptl_crystal_size_min 0.10
_refine_diff_density_max 0.582
_refine_diff_density_min -0.327
_refine_diff_density_rms 0.072
_refine_ls_abs_structure_details 'Flack H D (1983), Acta Cryst. A39, 876-881'
_refine_ls_abs_structure_Flack 0.06(6)
_refine_ls_extinction_method none
_refine_ls_goodness_of_fit_ref 1.043
_refine_ls_hydrogen_treatment mixed
_refine_ls_matrix_type full
_refine_ls_number_parameters 373
_refine_ls_number_reflns 6863
_refine_ls_number_restraints 0
_refine_ls_restrained_S_all 1.043
_refine_ls_R_factor_all 0.0602
_refine_ls_R_factor_gt 0.0528
_refine_ls_shift/su_max 0.000
_refine_ls_shift/su_mean 0.000
_refine_ls_structure_factor_coef Fsqd
_refine_ls_weighting_details 'calc w=1/[\s^2^(Fo^2^)+(0.0506P)^2^+0.0000P] where P=(Fo^2^+2Fc^2^)/3'
_refine_ls_weighting_scheme calc
_refine_ls_wR_factor_gt 0.1078
_refine_ls_wR_factor_ref 0.1109
_reflns_number_gt 6121
_reflns_number_total 6863
_reflns_threshold_expression >2sigma(I)
_cod_data_source_file ja801742h-file001.cif
_cod_data_source_block k53d
_cod_database_code 4107961

loop_
_symmetry_equiv_pos_as_xyz
'x, y, z'
'-x+1/2, -y, z+1/2'
'-x, y+1/2, -z+1/2'
'x+1/2, -y+1/2, -z'

loop_
_atom_site_label
_atom_site_type_symbol
_atom_site_fract_x
_atom_site_fract_y
_atom_site_fract_z
_atom_site_U_iso_or_equiv
_atom_site_adp_type
_atom_site_occupancy
_atom_site_symmetry_multiplicity
_atom_site_calc_flag
S S 0.19018(5) 0.66109(4) 0.17173(3) 0.01607(10) Uani 1 1 d
O1 O 0.25630(14) 0.59704(10) 0.11488(8) 0.0214(3) Uani 1 1 d
O2 O 0.09669(14) 0.72910(11) 0.14144(9) 0.0222(3) Uani 1 1 d
N1 N 0.30824(16) 0.72327(11) 0.21962(10) 0.0148(3) Uani 1 1 d
N2 N 0.6308(2) 0.54170(15) 0.37065(12) 0.0318(5) Uani 1 1 d
N3 N 0.6076(2) 0.84690(15) 0.34459(12) 0.0329(5) Uani 1 1 d
C1 C 0.43359(18) 0.67358(14) 0.23262(11) 0.0152(4) Uani 1 1 d
H1 H 0.4211(19) 0.6044(15) 0.2247(12) 0.007(5) Uiso 1 1 d
C2 C 0.48015(18) 0.68529(14) 0.32700(12) 0.0168(4) Uani 1 1 d
C3 C 0.35841(19) 0.68507(14) 0.38755(12) 0.0156(4) Uani 1 1 d
H3 H 0.305(2) 0.6299(15) 0.3714(13) 0.015(5) Uiso 1 1 d
C4 C 0.28296(18) 0.77426(14) 0.36521(12) 0.0162(4) Uani 1 1 d
C5 C 0.26540(19) 0.79424(14) 0.27991(12) 0.0163(4) Uani 1 1 d
C6 C 0.2060(2) 0.87814(14) 0.25307(13) 0.0192(4) Uani 1 1 d
H6 H 0.194(2) 0.8873(16) 0.1927(15) 0.021(6) Uiso 1 1 d
C7 C 0.1593(2) 0.94177(15) 0.31286(14) 0.0222(4) Uani 1 1 d
H7 H 0.118(2) 1.0002(18) 0.2960(15) 0.026(6) Uiso 1 1 d
C8 C 0.1735(2) 0.92271(15) 0.39836(14) 0.0221(4) Uani 1 1 d
H8 H 0.137(2) 0.9642(16) 0.4389(14) 0.017(6) Uiso 1 1 d
C9 C 0.2364(2) 0.83933(16) 0.42475(12) 0.0202(4) Uani 1 1 d
H9 H 0.244(2) 0.8246(15) 0.4883(14) 0.017(5) Uiso 1 1 d
C10 C 0.53695(18) 0.70631(14) 0.16985(12) 0.0169(4) Uani 1 1 d
C11 C 0.5222(2) 0.79050(15) 0.12376(13) 0.0203(4) Uani 1 1 d
H11 H 0.446(2) 0.8290(17) 0.1322(15) 0.024(6) Uiso 1 1 d
C12 C 0.6188(2) 0.81809(16) 0.06708(13) 0.0234(5) Uani 1 1 d
H12 H 0.609(2) 0.8721(16) 0.0423(13) 0.012(5) Uiso 1 1 d
C13 C 0.7313(2) 0.76481(16) 0.05782(13) 0.0227(4) Uani 1 1 d
H13 H 0.794(2) 0.7836(16) 0.0203(15) 0.025(6) Uiso 1 1 d
C14 C 0.7475(2) 0.68156(16) 0.10451(13) 0.0239(5) Uani 1 1 d
H14 H 0.824(2) 0.6519(16) 0.0987(15) 0.024(6) Uiso 1 1 d
C15 C 0.6500(2) 0.65180(16) 0.15972(12) 0.0212(4) Uani 1 1 d
H15 H 0.662(3) 0.589(2) 0.1874(18) 0.046(8) Uiso 1 1 d
C16 C 0.5674(2) 0.60414(17) 0.34987(12) 0.0219(4) Uani 1 1 d
C17 C 0.55382(19) 0.77629(16) 0.33712(12) 0.0202(4) Uani 1 1 d
C18 C 0.3987(2) 0.67820(16) 0.47891(13) 0.0213(4) Uani 1 1 d
H18 H 0.467(2) 0.7222(16) 0.4937(15) 0.022(6) Uiso 1 1 d
C19 C 0.3505(2) 0.6137(2) 0.53086(15) 0.0303(5) Uani 1 1 d
H19A H 0.376(2) 0.6094(18) 0.5852(16) 0.026(6) Uiso 1 1 d
H19B H 0.282(3) 0.5720(19) 0.5118(18) 0.043(8) Uiso 1 1 d
C20 C 0.11684(19) 0.59449(14) 0.25284(12) 0.0161(4) Uani 1 1 d
C21 C 0.1577(2) 0.50108(15) 0.26816(13) 0.0195(4) Uani 1 1 d
H21 H 0.221(2) 0.4719(15) 0.2324(14) 0.014(5) Uiso 1 1 d
C22 C 0.1055(2) 0.45235(15) 0.33689(13) 0.0215(4) Uani 1 1 d
H22 H 0.132(2) 0.3848(15) 0.3454(12) 0.009(5) Uiso 1 1 d
C23 C 0.0154(2) 0.49605(15) 0.39076(13) 0.0222(4) Uani 1 1 d
C24 C -0.0247(2) 0.58985(16) 0.37310(13) 0.0228(4) Uani 1 1 d
H24 H -0.089(2) 0.6199(16) 0.4048(14) 0.017(6) Uiso 1 1 d
C25 C 0.0245(2) 0.63890(15) 0.30360(13) 0.0206(4) Uani 1 1 d
H25 H -0.008(2) 0.6994(16) 0.2917(13) 0.014(5) Uiso 1 1 d
C26 C -0.0363(3) 0.4441(2) 0.46700(16) 0.0322(6) Uani 1 1 d
H26A H -0.043(2) 0.377(2) 0.4578(16) 0.033(7) Uiso 1 1 d
H26B H -0.118(3) 0.472(2) 0.4884(19) 0.053(9) Uiso 1 1 d
H26C H 0.012(4) 0.459(2) 0.514(2) 0.068(11) Uiso 1 1 d

loop_
_atom_site_aniso_label
_atom_site_aniso_U_11
_atom_site_aniso_U_22
_atom_site_aniso_U_33
_atom_site_aniso_U_23
_atom_site_aniso_U_13
_atom_site_aniso_U_12
S 0.0173(2) 0.0197(2) 0.01114(19) 0.00023(18) -0.00198(17) -0.00210(19)
O1 0.0260(8) 0.0259(7) 0.0123(7) -0.0026(6) 0.0007(6) -0.0002(6)
O2 0.0222(8) 0.0251(7) 0.0192(7) 0.0018(6) -0.0058(6) -0.0015(6)
N1 0.0135(7) 0.0174(7) 0.0134(7) -0.0005(6) -0.0027(6) -0.0024(7)
N2 0.0346(11) 0.0440(12) 0.0168(9) 0.0017(9) 0.0011(8) 0.0148(10)
N3 0.0318(10) 0.0431(12) 0.0238(10) -0.0015(9) -0.0034(8) -0.0129(10)
C1 0.0175(9) 0.0180(9) 0.0102(8) 0.0014(7) 0.0000(7) 0.0013(8)
C2 0.0157(8) 0.0229(9) 0.0117(8) 0.0012(7) 0.0000(7) 0.0005(7)
C3 0.0171(9) 0.0171(9) 0.0127(8) 0.0021(7) 0.0005(7) -0.0006(7)
C4 0.0140(9) 0.0172(9) 0.0175(9) 0.0018(7) 0.0000(7) -0.0028(7)
C5 0.0132(8) 0.0187(9) 0.0170(9) -0.0010(7) -0.0008(7) -0.0030(7)
C6 0.0178(10) 0.0207(9) 0.0192(10) 0.0027(8) -0.0026(8) -0.0029(8)
C7 0.0182(10) 0.0196(10) 0.0286(12) 0.0002(8) -0.0032(8) 0.0014(8)
C8 0.0197(10) 0.0224(10) 0.0240(10) -0.0044(8) 0.0006(9) 0.0008(8)
C9 0.0184(9) 0.0269(10) 0.0153(9) -0.0024(9) 0.0007(7) -0.0013(9)
C10 0.0188(9) 0.0201(9) 0.0117(8) -0.0026(8) -0.0017(8) -0.0031(7)
C11 0.0211(10) 0.0213(10) 0.0186(10) 0.0013(8) 0.0006(8) 0.0015(8)
C12 0.0327(12) 0.0225(11) 0.0150(10) 0.0050(8) 0.0008(9) -0.0052(9)
C13 0.0242(10) 0.0311(12) 0.0127(9) -0.0020(8) 0.0039(8) -0.0068(9)
C14 0.0202(10) 0.0322(12) 0.0192(10) -0.0046(9) 0.0019(8) 0.0002(9)
C15 0.0216(9) 0.0260(10) 0.0162(9) -0.0006(8) 0.0015(7) 0.0012(8)
C16 0.0204(10) 0.0332(12) 0.0120(9) 0.0001(8) 0.0024(8) 0.0034(9)
C17 0.0183(9) 0.0314(11) 0.0108(9) 0.0011(8) -0.0003(7) -0.0021(8)
C18 0.0195(10) 0.0285(11) 0.0160(9) 0.0018(8) -0.0002(8) 0.0055(9)
C19 0.0297(13) 0.0418(14) 0.0195(11) 0.0105(10) 0.0031(10) 0.0071(11)
C20 0.0173(9) 0.0185(9) 0.0125(8) 0.0010(7) -0.0008(7) -0.0062(8)
C21 0.0179(10) 0.0226(10) 0.0180(10) -0.0009(8) -0.0015(8) -0.0008(8)
C22 0.0242(10) 0.0209(10) 0.0195(10) 0.0024(8) -0.0033(9) -0.0009(8)
C23 0.0260(11) 0.0249(10) 0.0157(9) 0.0011(8) -0.0015(8) -0.0086(9)
C24 0.0246(11) 0.0253(11) 0.0185(10) -0.0041(8) 0.0056(9) -0.0027(9)
C25 0.0217(10) 0.0171(10) 0.0230(10) -0.0014(8) 0.0006(8) -0.0027(8)
C26 0.0422(16) 0.0335(14) 0.0210(12) 0.0037(10) 0.0053(11) -0.0080(12)

loop_
_atom_type_symbol
_atom_type_description
_atom_type_scat_dispersion_real
_atom_type_scat_dispersion_imag
_atom_type_scat_source
C C 0.0033 0.0016 'International Tables Vol C Tables 4.2.6.8 and 6.1.1.4'
H H 0.0000 0.0000 'International Tables Vol C Tables 4.2.6.8 and 6.1.1.4'
N N 0.0061 0.0033 'International Tables Vol C Tables 4.2.6.8 and 6.1.1.4'
O O 0.0106 0.0060 'International Tables Vol C Tables 4.2.6.8 and 6.1.1.4'
S S 0.1246 0.1234 'International Tables Vol C Tables 4.2.6.8 and 6.1.1.4'

loop_
_geom_angle_atom_site_label_1
_geom_angle_atom_site_label_2
_geom_angle_atom_site_label_3
_geom_angle
O2 S O1 121.10(9)
O2 S N1 106.85(8)
O1 S N1 105.61(9)
O2 S C20 108.23(9)
O1 S C20 109.26(9)
N1 S C20 104.54(8)
C5 N1 C1 119.65(15)
C5 N1 S 116.04(13)
C1 N1 S 116.58(13)
N1 C1 C10 111.77(15)
N1 C1 C2 110.26(15)
C10 C1 C2 112.31(15)
N1 C1 H1 109.4(12)
C10 C1 H1 107.6(12)
C2 C1 H1 105.2(12)
C17 C2 C16 108.78(16)
C17 C2 C3 109.67(16)
C16 C2 C3 108.92(15)
C17 C2 C1 110.10(16)
C16 C2 C1 109.45(16)
C3 C2 C1 109.90(15)
C4 C3 C18 114.69(17)
C4 C3 C2 105.06(15)
C18 C3 C2 111.78(16)
C4 C3 H3 107.6(12)
C18 C3 H3 110.7(12)
C2 C3 H3 106.6(12)
C5 C4 C9 118.87(18)
C5 C4 C3 117.38(17)
C9 C4 C3 123.67(18)
C6 C5 C4 121.58(18)
C6 C5 N1 120.64(17)
C4 C5 N1 117.77(17)
C7 C6 C5 118.91(19)
C7 C6 H6 123.1(14)
C5 C6 H6 117.8(14)
C6 C7 C8 120.6(2)
C6 C7 H7 120.6(15)
C8 C7 H7 118.8(15)
C7 C8 C9 120.1(2)
C7 C8 H8 120.4(14)
C9 C8 H8 119.5(14)
C4 C9 C8 119.92(18)
C4 C9 H9 120.3(12)
C8 C9 H9 119.7(12)
C11 C10 C15 119.41(19)
C11 C10 C1 121.45(17)
C15 C10 C1 119.13(17)
C12 C11 C10 119.8(2)
C12 C11 H11 120.8(14)
C10 C11 H11 119.4(14)
C13 C12 C11 120.8(2)
C13 C12 H12 122.0(15)
C11 C12 H12 116.9(15)
C12 C13 C14 119.7(2)
C12 C13 H13 120.0(15)
C14 C13 H13 120.3(15)
C13 C14 C15 120.1(2)
C13 C14 H14 116.0(15)
C15 C14 H14 123.8(16)
C14 C15 C10 120.2(2)
C14 C15 H15 117.4(17)
C10 C15 H15 122.2(17)
N2 C16 C2 176.9(2)
N3 C17 C2 178.5(2)
C19 C18 C3 122.9(2)
C19 C18 H18 123.9(14)
C3 C18 H18 113.1(15)
C18 C19 H19A 122.2(16)
C18 C19 H19B 119.4(17)
H19A C19 H19B 118(2)
C25 C20 C21 121.48(19)
C25 C20 S 118.59(15)
C21 C20 S 119.81(16)
C22 C21 C20 118.73(19)
C22 C21 H21 121.2(13)
C20 C21 H21 120.1(13)
C21 C22 C23 121.2(2)
C21 C22 H22 117.7(12)
C23 C22 H22 121.0(12)
C22 C23 C24 118.62(19)
C22 C23 C26 120.8(2)
C24 C23 C26 120.6(2)
C25 C24 C23 120.9(2)
C25 C24 H24 117.6(14)
C23 C24 H24 121.4(14)
C20 C25 C24 119.0(2)
C20 C25 H25 122.3(14)
C24 C25 H25 118.6(14)
C23 C26 H26A 112.2(16)
C23 C26 H26B 112.5(18)
H26A C26 H26B 113(2)
C23 C26 H26C 111(2)
H26A C26 H26C 113(3)
H26B C26 H26C 95(3)

loop_
_geom_bond_atom_site_label_1
_geom_bond_atom_site_label_2
_geom_bond_distance
S O2 1.4298(15)
S O1 1.4380(15)
S N1 1.6686(16)
S C20 1.7546(19)
N1 C5 1.444(2)
N1 C1 1.471(2)
N2 C16 1.135(3)
N3 C17 1.135(3)
C1 C10 1.521(3)
C1 C2 1.578(3)
C1 H1 0.98(2)
C2 C17 1.486(3)
C2 C16 1.487(3)
C2 C3 1.571(3)
C3 C4 1.507(3)
C3 C18 1.508(3)
C3 H3 0.98(2)
C4 C5 1.392(3)
C4 C9 1.394(3)
C5 C6 1.386(3)
C6 C7 1.384(3)
C6 H6 0.97(2)
C7 C8 1.388(3)
C7 H7 0.96(2)
C8 C9 1.394(3)
C8 H8 0.94(2)
C9 H9 1.03(2)
C10 C11 1.392(3)
C10 C15 1.393(3)
C11 C12 1.389(3)
C11 H11 0.95(2)
C12 C13 1.377(3)
C12 H12 0.86(2)
C13 C14 1.388(3)
C13 H13 0.91(2)
C14 C15 1.389(3)
C14 H14 0.89(2)
C15 H15 0.99(3)
C18 C19 1.315(3)
C18 H18 0.96(2)
C19 H19A 0.90(2)
C19 H19B 0.96(3)
C20 C25 1.386(3)
C20 C21 1.391(3)
C21 C22 1.391(3)
C21 H21 0.95(2)
C22 C23 1.396(3)
C22 H22 0.99(2)
C23 C24 1.401(3)
C23 C26 1.505(3)
C24 C25 1.391(3)
C24 H24 0.93(2)
C25 H25 0.93(2)
C26 H26A 0.95(3)
C26 H26B 0.98(3)
C26 H26C 0.91(4)

loop_
_geom_torsion_atom_site_label_1
_geom_torsion_atom_site_label_2
_geom_torsion_atom_site_label_3
_geom_torsion_atom_site_label_4
_geom_torsion
O2 S N1 C5 49.09(15)
O1 S N1 C5 179.25(13)
C20 S N1 C5 -65.51(15)
O2 S N1 C1 -161.60(13)
O1 S N1 C1 -31.43(15)
C20 S N1 C1 83.80(14)
C5 N1 C1 C10 -108.29(19)
S N1 C1 C10 103.55(16)
C5 N1 C1 C2 17.4(2)
S N1 C1 C2 -130.78(14)
N1 C1 C2 C17 -85.67(19)
C10 C1 C2 C17 39.7(2)
N1 C1 C2 C16 154.80(16)
C10 C1 C2 C16 -79.8(2)
N1 C1 C2 C3 35.2(2)
C10 C1 C2 C3 160.60(16)
C17 C2 C3 C4 55.89(19)
C16 C2 C3 C4 174.83(16)
C1 C2 C3 C4 -65.28(19)
C17 C2 C3 C18 -69.1(2)
C16 C2 C3 C18 49.9(2)
C1 C2 C3 C18 169.74(16)
C18 C3 C4 C5 167.66(18)
C2 C3 C4 C5 44.5(2)
C18 C3 C4 C9 -9.0(3)
C2 C3 C4 C9 -132.08(19)
C9 C4 C5 C6 1.7(3)
C3 C4 C5 C6 -175.10(17)
C9 C4 C5 N1 -176.74(17)
C3 C4 C5 N1 6.5(3)
C1 N1 C5 C6 139.76(19)
S N1 C5 C6 -71.9(2)
C1 N1 C5 C4 -41.8(2)
S N1 C5 C4 106.52(18)
C4 C5 C6 C7 -2.2(3)
N1 C5 C6 C7 176.21(18)
C5 C6 C7 C8 1.0(3)
C6 C7 C8 C9 0.7(3)
C5 C4 C9 C8 0.0(3)
C3 C4 C9 C8 176.58(18)
C7 C8 C9 C4 -1.2(3)
N1 C1 C10 C11 16.5(3)
C2 C1 C10 C11 -108.0(2)
N1 C1 C10 C15 -164.90(17)
C2 C1 C10 C15 70.6(2)
C15 C10 C11 C12 1.3(3)
C1 C10 C11 C12 179.92(18)
C10 C11 C12 C13 -2.1(3)
C11 C12 C13 C14 1.2(3)
C12 C13 C14 C15 0.6(3)
C13 C14 C15 C10 -1.4(3)
C11 C10 C15 C14 0.4(3)
C1 C10 C15 C14 -178.23(19)
C17 C2 C16 N2 107(4)
C3 C2 C16 N2 -12(5)
C1 C2 C16 N2 -133(4)
C16 C2 C17 N3 -171(100)
C3 C2 C17 N3 -52(9)
C1 C2 C17 N3 69(9)
C4 C3 C18 C19 112.7(2)
C2 C3 C18 C19 -127.8(2)
O2 S C20 C25 -32.09(18)
O1 S C20 C25 -165.81(15)
N1 S C20 C25 81.53(17)
O2 S C20 C21 151.80(16)
O1 S C20 C21 18.08(18)
N1 S C20 C21 -94.58(17)
C25 C20 C21 C22 -1.0(3)
S C20 C21 C22 175.01(15)
C20 C21 C22 C23 -1.0(3)
C21 C22 C23 C24 1.6(3)
C21 C22 C23 C26 -177.4(2)
C22 C23 C24 C25 -0.3(3)
C26 C23 C24 C25 178.8(2)
C21 C20 C25 C24 2.3(3)
S C20 C25 C24 -173.72(16)
C23 C24 C25 C20 -1.7(3)
